data_2222100
loop_
_publ_author_name
'Tamilvendan, Dhanapal'
'Venkatesa Prabhu, Ganesan'
'Fronczek, Frank R.'
'Vembu, Nagarajan'

_publ_section_title
;
 <i>N</i>,<i>N</i>'-(Phenyliminodimethylene)diprop-2-enamide
 hemihydrate
;
_journal_coeditor_code LH2820
_journal_issue 6
_journal_name_full 'Acta Crystallographica Section E'
_journal_page_first o1343
_journal_paper_doi 10.1107/S1600536809017784
_journal_volume 65
_journal_year 2009
_chemical_formula_iupac 'C14 H17 N3 O2, 0.5H2 O1'
_chemical_formula_moiety 'C14 H17 N3 O2, 0.5(H2 O1)'
_chemical_formula_sum 'C14 H18 N3 O2.5'
_chemical_formula_weight 268.31
_chemical_melting_point 398
_chemical_name_systematic
;
<i>N</i>,<i>N</i>'-(Phenyliminodimethylene)diprop-2-enamide hemihydrate
;
_space_group_IT_number 60
_symmetry_cell_setting orthorhombic
_symmetry_space_group_name_Hall '-P 2n 2ab'
_symmetry_space_group_name_H-M 'P b c n'
_atom_sites_solution_hydrogens difmap
_atom_sites_solution_primary direct
_atom_sites_solution_secondary difmap
_audit_creation_method SHELXL-97
_cell_angle_alpha 90.00
_cell_angle_beta 90.00
_cell_angle_gamma 90.00
_cell_formula_units_Z 8
_cell_length_a 17.074(2)
_cell_length_b 9.8366(15)
_cell_length_c 16.316(2)
_cell_measurement_reflns_used 34434
_cell_measurement_temperature 90.0(5)
_cell_measurement_theta_max 33.0
_cell_measurement_theta_min 2.5
_cell_volume 2740.3(6)
_computing_cell_refinement 'DENZO and SCALEPACK (Otwinowski & Minor, 1997)'
_computing_data_collection 'COLLECT (Nonius, 2000)'
_computing_data_reduction 'DENZO and SCALEPACK (Otwinowski & Minor, 1997)'
_computing_molecular_graphics 'PLATON (Spek, 2009)'
_computing_publication_material 'SHELXL97 (Sheldrick, 2008)'
_computing_structure_refinement 'SHELXL97 (Sheldrick, 2008)'
_computing_structure_solution 'SHELXS97 (Sheldrick, 2008)'
_diffrn_ambient_temperature 90.0(5)
_diffrn_measured_fraction_theta_full 0.983
_diffrn_measured_fraction_theta_max 0.983
_diffrn_measurement_device_type 'Nonius KappaCCD diffractometer with an Oxford Cryosystems Cryostream cooler'
_diffrn_measurement_method '\w and \f'
_diffrn_radiation_monochromator graphite
_diffrn_radiation_source 'fine-focus sealed tube'
_diffrn_radiation_type MoK\a
_diffrn_radiation_wavelength 0.71073
_diffrn_reflns_av_R_equivalents 0.0303
_diffrn_reflns_av_sigmaI/netI 0.0345
_diffrn_reflns_limit_h_max 26
_diffrn_reflns_limit_h_min -26
_diffrn_reflns_limit_k_max 15
_diffrn_reflns_limit_k_min -15
_diffrn_reflns_limit_l_max 24
_diffrn_reflns_limit_l_min -24
_diffrn_reflns_number 9467
_diffrn_reflns_theta_full 32.96
_diffrn_reflns_theta_max 32.96
_diffrn_reflns_theta_min 2.70
_diffrn_standards_decay_% 0
_exptl_absorpt_coefficient_mu 0.091
_exptl_absorpt_correction_type none
_exptl_crystal_colour colorless
_exptl_crystal_density_diffrn 1.301
_exptl_crystal_density_method 'not measured'
_exptl_crystal_description fragment
_exptl_crystal_F_000 1144
_exptl_crystal_size_max 0.30
_exptl_crystal_size_mid 0.23
_exptl_crystal_size_min 0.12
_refine_diff_density_max 0.387
_refine_diff_density_min -0.283
_refine_ls_extinction_method none
_refine_ls_goodness_of_fit_ref 1.020
_refine_ls_hydrogen_treatment refall
_refine_ls_matrix_type full
_refine_ls_number_parameters 249
_refine_ls_number_reflns 5065
_refine_ls_number_restraints 0
_refine_ls_restrained_S_all 1.020
_refine_ls_R_factor_all 0.0651
_refine_ls_R_factor_gt 0.0448
_refine_ls_shift/su_max 0.001
_refine_ls_shift/su_mean 0.000
_refine_ls_structure_factor_coef Fsqd
_refine_ls_weighting_details 'calc w=1/[\s^2^(Fo^2^)+(0.0597P)^2^+0.7128P] where P=(Fo^2^+2Fc^2^)/3'
_refine_ls_weighting_scheme calc
_refine_ls_wR_factor_gt 0.1087
_refine_ls_wR_factor_ref 0.1195
_reflns_number_gt 3885
_reflns_number_total 5065
_reflns_threshold_expression I>2\s(I)
_cod_data_source_file lh2820.cif
_cod_data_source_block I
_cod_original_formula_sum 'C14 H18 N3 O2.50'
_cod_database_code 2222100
_cod_database_fobs_code 2222100

loop_
_symmetry_equiv_pos_as_xyz
'x, y, z'
'-x+1/2, -y+1/2, z+1/2'
'x+1/2, -y+1/2, -z'
'-x, y, -z+1/2'
'-x, -y, -z'
'x-1/2, y-1/2, -z-1/2'
'-x-1/2, y-1/2, z'
'x, -y, z-1/2'

loop_
_atom_site_type_symbol
_atom_site_label
_atom_site_fract_x
_atom_site_fract_y
_atom_site_fract_z
_atom_site_U_iso_or_equiv
_atom_site_adp_type
_atom_site_calc_flag
_atom_site_refinement_flags
_atom_site_occupancy
_atom_site_disorder_assembly
_atom_site_disorder_group
N N1 0.80007(5) 0.89440(8) 0.13232(5) 0.01594(16) Uani d . 1 . .
C C2 0.88056(6) 0.84769(10) 0.12071(6) 0.01569(17) Uani d . 1 . .
N N3 0.89921(5) 0.80690(8) 0.03825(5) 0.01545(16) Uani d . 1 . .
C C4 0.91579(6) 0.66584(10) 0.02225(6) 0.01665(18) Uani d . 1 . .
N N5 0.85082(5) 0.59623(8) -0.01804(5) 0.01671(16) Uani d . 1 . .
C C6 0.85921(6) 0.52348(9) -0.08750(6) 0.01635(18) Uani d . 1 . .
O O7 0.92364(4) 0.50903(8) -0.12139(5) 0.02232(17) Uani d . 1 . .
C C8 0.78566(6) 0.46251(11) -0.11941(6) 0.0210(2) Uani d . 1 . .
C C9 0.78569(7) 0.37886(13) -0.18250(7) 0.0267(2) Uani d . 1 . .
C C10 0.73876(5) 0.80842(9) 0.13486(5) 0.01421(17) Uani d . 1 . .
O O11 0.74626(4) 0.68455(7) 0.12367(4) 0.01761(15) Uani d . 1 . .
C C12 0.66234(6) 0.87457(10) 0.15303(6) 0.01837(19) Uani d . 1 . .
C C13 0.59676(6) 0.80534(12) 0.16321(7) 0.0247(2) Uani d . 1 . .
C C14 0.90493(5) 0.90267(10) -0.02424(6) 0.01502(17) Uani d . 1 . .
C C15 0.91823(5) 0.86297(11) -0.10565(6) 0.01785(19) Uani d . 1 . .
C C16 0.92620(6) 0.96063(12) -0.16649(6) 0.0226(2) Uani d . 1 . .
C C17 0.92139(6) 1.09817(12) -0.14964(7) 0.0249(2) Uani d . 1 . .
C C18 0.90668(6) 1.13762(11) -0.06939(7) 0.0229(2) Uani d . 1 . .
C C19 0.89752(6) 1.04206(10) -0.00757(7) 0.01868(19) Uani d . 1 . .
O OW 1.0000 0.37093(12) -0.2500 0.0356(3) Uani d S 1 . .
H H1 0.7899(9) 0.9829(15) 0.1371(9) 0.028(4) Uiso d . 1 . .
H H2A 0.8901(7) 0.7705(14) 0.1559(8) 0.018(3) Uiso d . 1 . .
H H2B 0.9140(7) 0.9206(14) 0.1393(8) 0.015(3) Uiso d . 1 . .
H H4A 0.9616(8) 0.6566(13) -0.0140(8) 0.018(3) Uiso d . 1 . .
H H4B 0.9274(7) 0.6225(13) 0.0743(8) 0.017(3) Uiso d . 1 . .
H H5 0.8046(9) 0.6058(14) 0.0045(9) 0.027(3) Uiso d . 1 . .
H H8 0.7378(9) 0.4864(15) -0.0914(10) 0.035(4) Uiso d . 1 . .
H H9A 0.7377(8) 0.3357(15) -0.2005(9) 0.029(4) Uiso d . 1 . .
H H9B 0.8348(9) 0.3542(15) -0.2119(10) 0.036(4) Uiso d . 1 . .
H H12 0.6636(9) 0.9714(16) 0.1589(10) 0.034(4) Uiso d . 1 . .
H H13A 0.5471(8) 0.8504(15) 0.1751(8) 0.027(3) Uiso d . 1 . .
H H13B 0.5952(10) 0.7040(19) 0.1577(11) 0.045(5) Uiso d . 1 . .
H H15 0.9212(7) 0.7696(15) -0.1208(8) 0.018(3) Uiso d . 1 . .
H H16 0.9353(9) 0.9338(15) -0.2219(9) 0.031(4) Uiso d . 1 . .
H H17 0.9294(9) 1.1688(16) -0.1936(10) 0.038(4) Uiso d . 1 . .
H H18 0.9027(8) 1.2309(16) -0.0557(9) 0.029(4) Uiso d . 1 . .
H H19 0.8871(8) 1.0736(14) 0.0458(9) 0.022(3) Uiso d . 1 . .
H HW 1.0232(10) 0.4232(17) -0.2832(11) 0.048(5) Uiso d . 1 . .

loop_
_atom_site_aniso_label
_atom_site_aniso_U_11
_atom_site_aniso_U_22
_atom_site_aniso_U_33
_atom_site_aniso_U_12
_atom_site_aniso_U_13
_atom_site_aniso_U_23
N1 0.0168(4) 0.0121(3) 0.0189(4) -0.0001(3) 0.0009(3) -0.0017(3)
C2 0.0163(4) 0.0169(4) 0.0138(4) 0.0001(3) -0.0014(3) -0.0017(3)
N3 0.0195(4) 0.0131(3) 0.0137(3) 0.0013(3) 0.0007(3) -0.0011(3)
C4 0.0184(4) 0.0141(4) 0.0175(4) 0.0024(3) -0.0011(3) -0.0010(3)
N5 0.0166(4) 0.0167(4) 0.0168(4) -0.0006(3) 0.0038(3) -0.0035(3)
C6 0.0181(4) 0.0153(4) 0.0157(4) 0.0014(3) 0.0026(3) -0.0010(3)
O7 0.0176(3) 0.0259(4) 0.0235(4) 0.0004(3) 0.0054(3) -0.0080(3)
C8 0.0177(4) 0.0243(5) 0.0210(5) -0.0002(4) 0.0027(3) -0.0048(4)
C9 0.0219(5) 0.0343(6) 0.0241(5) 0.0014(4) -0.0020(4) -0.0094(4)
C10 0.0172(4) 0.0133(4) 0.0122(4) -0.0002(3) -0.0010(3) 0.0001(3)
O11 0.0213(3) 0.0118(3) 0.0197(3) 0.0002(2) 0.0004(3) -0.0009(2)
C12 0.0191(4) 0.0148(4) 0.0212(5) 0.0011(3) 0.0008(3) -0.0012(3)
C13 0.0204(5) 0.0241(5) 0.0294(5) -0.0018(4) 0.0037(4) -0.0072(4)
C14 0.0119(4) 0.0163(4) 0.0169(4) -0.0010(3) -0.0011(3) 0.0011(3)
C15 0.0154(4) 0.0199(5) 0.0182(4) 0.0000(3) 0.0031(3) 0.0010(4)
C16 0.0184(4) 0.0305(6) 0.0189(5) -0.0014(4) 0.0038(4) 0.0055(4)
C17 0.0208(5) 0.0264(5) 0.0274(5) -0.0039(4) 0.0000(4) 0.0116(4)
C18 0.0206(5) 0.0177(5) 0.0305(6) -0.0034(3) -0.0044(4) 0.0054(4)
C19 0.0180(4) 0.0164(4) 0.0216(5) -0.0016(3) -0.0032(3) -0.0002(3)
OW 0.0567(8) 0.0170(5) 0.0330(7) 0.000 0.0289(6) 0.000

loop_
_atom_type_symbol
_atom_type_description
_atom_type_scat_dispersion_real
_atom_type_scat_dispersion_imag
_atom_type_scat_source
C C 0.0033 0.0016 'International Tables Vol C Tables 4.2.6.8 and 6.1.1.4'
H H 0.0000 0.0000 'International Tables Vol C Tables 4.2.6.8 and 6.1.1.4'
N N 0.0061 0.0033 'International Tables Vol C Tables 4.2.6.8 and 6.1.1.4'
O O 0.0106 0.0060 'International Tables Vol C Tables 4.2.6.8 and 6.1.1.4'

loop_
_geom_angle_atom_site_label_1
_geom_angle_atom_site_label_2
_geom_angle_atom_site_label_3
_geom_angle_site_symmetry_1
_geom_angle_site_symmetry_3
_geom_angle
_geom_angle_publ_flag
C10 N1 C2 . . 122.52(8) ?
C10 N1 H1 . . 117.3(10) ?
C2 N1 H1 . . 120.2(10) ?
N3 C2 N1 . . 114.64(8) ?
N3 C2 H2A . . 107.4(8) ?
N1 C2 H2A . . 109.2(8) ?
N3 C2 H2B . . 111.7(8) ?
N1 C2 H2B . . 106.4(8) ?
H2A C2 H2B . . 107.3(11) ?
C14 N3 C2 . . 120.77(8) ?
C14 N3 C4 . . 120.38(8) ?
C2 N3 C4 . . 118.78(8) ?
N3 C4 N5 . . 112.59(8) ?
N3 C4 H4A . . 110.7(7) ?
N5 C4 H4A . . 106.8(7) ?
N3 C4 H4B . . 107.8(8) ?
N5 C4 H4B . . 110.0(8) ?
H4A C4 H4B . . 108.8(11) ?
C6 N5 C4 . . 123.15(8) ?
C6 N5 H5 . . 120.4(10) ?
C4 N5 H5 . . 116.4(9) ?
O7 C6 N5 . . 122.03(9) ?
O7 C6 C8 . . 123.19(9) ?
N5 C6 C8 . . 114.78(8) ?
C9 C8 C6 . . 121.70(9) ?
C9 C8 H8 . . 121.4(9) ?
C6 C8 H8 . . 116.9(9) ?
C8 C9 H9A . . 120.7(9) ?
C8 C9 H9B . . 121.9(9) ?
H9A C9 H9B . . 117.4(12) ?
O11 C10 N1 . . 122.20(9) ?
O11 C10 C12 . . 123.38(9) ?
N1 C10 C12 . . 114.41(8) ?
C13 C12 C10 . . 122.88(9) ?
C13 C12 H12 . . 121.3(9) ?
C10 C12 H12 . . 115.8(9) ?
C12 C13 H13A . . 121.8(9) ?
C12 C13 H13B . . 121.6(10) ?
H13A C13 H13B . . 116.6(13) ?
N3 C14 C15 . . 121.10(9) ?
N3 C14 C19 . . 120.87(9) ?
C15 C14 C19 . . 118.03(9) ?
C16 C15 C14 . . 120.02(10) ?
C16 C15 H15 . . 118.5(8) ?
C14 C15 H15 . . 121.5(8) ?
C17 C16 C15 . . 121.95(10) ?
C17 C16 H16 . . 118.0(9) ?
C15 C16 H16 . . 120.1(9) ?
C16 C17 C18 . . 118.13(10) ?
C16 C17 H17 . . 121.7(9) ?
C18 C17 H17 . . 120.2(9) ?
C19 C18 C17 . . 121.10(10) ?
C19 C18 H18 . . 118.4(9) ?
C17 C18 H18 . . 120.5(9) ?
C18 C19 C14 . . 120.72(10) ?
C18 C19 H19 . . 118.1(8) ?
C14 C19 H19 . . 121.2(8) ?

loop_
_geom_bond_atom_site_label_1
_geom_bond_atom_site_label_2
_geom_bond_site_symmetry_2
_geom_bond_distance
_geom_bond_publ_flag
N1 C10 . 1.3465(12) ?
N1 C2 . 1.4613(13) ?
N1 H1 . 0.891(15) ?
C2 N3 . 1.4397(12) ?
C2 H2A . 0.966(13) ?
C2 H2B . 0.966(13) ?
N3 C14 . 1.3915(12) ?
N3 C4 . 1.4400(12) ?
C4 N5 . 1.4599(12) ?
C4 H4A . 0.984(13) ?
C4 H4B . 0.970(13) ?
N5 C6 . 1.3480(12) ?
N5 H5 . 0.876(15) ?
C6 O7 . 1.2394(12) ?
C6 C8 . 1.4859(14) ?
C8 C9 . 1.3178(15) ?
C8 H8 . 0.966(16) ?
C9 H9A . 0.969(14) ?
C9 H9B . 0.996(16) ?
C10 O11 . 1.2387(11) ?
C10 C12 . 1.4878(14) ?
C12 C13 . 1.3210(15) ?
C12 H12 . 0.957(16) ?
C13 H13A . 0.976(14) ?
C13 H13B . 1.001(19) ?
C14 C15 . 1.4030(14) ?
C14 C19 . 1.4036(14) ?
C15 C16 . 1.3880(14) ?
C15 H15 . 0.953(14) ?
C16 C17 . 1.3830(17) ?
C16 H16 . 0.954(15) ?
C17 C18 . 1.3886(17) ?
C17 H17 . 1.008(16) ?
C18 C19 . 1.3876(15) ?
C18 H18 . 0.947(16) ?
C19 H19 . 0.942(14) ?
OW HW . 0.845(17) ?

loop_
_geom_hbond_atom_site_label_D
_geom_hbond_atom_site_label_H
_geom_hbond_atom_site_label_A
_geom_hbond_site_symmetry_A
_geom_hbond_distance_DH
_geom_hbond_distance_HA
_geom_hbond_distance_DA
_geom_hbond_angle_DHA
_geom_hbond_publ_flag
N5 H5 O11 . 0.876(15) 2.318(15) 3.0476(11) 140.8(12) y
C4 H4A O7 . 0.984(13) 2.366(13) 2.8089(12) 106.5(9) y
C15 H15 O7 . 0.953(14) 2.563(14) 3.4922(14) 165.1(10) y
OW HW O7 4_754 0.845(17) 1.990(17) 2.8193(9) 166.7(16) y
N1 H1 O11 7_765 0.891(15) 2.089(15) 2.9651(11) 167.4(14) y
C2 H2B Cg1 5_775 0.966(13) 3.178 3.874 130.40 y
C8 H8 Cg1 7_645 0.966(16) 2.571 3.444 150.57 y

loop_
_geom_torsion_atom_site_label_1
_geom_torsion_atom_site_label_2
_geom_torsion_atom_site_label_3
_geom_torsion_atom_site_label_4
_geom_torsion_site_symmetry_1
_geom_torsion_site_symmetry_2
_geom_torsion_site_symmetry_3
_geom_torsion_site_symmetry_4
_geom_torsion
_geom_torsion_publ_flag
C10 N1 C2 N3 . . . . 75.00(12) ?
N1 C2 N3 C14 . . . . 70.15(11) ?
N1 C2 N3 C4 . . . . -112.95(9) ?
C14 N3 C4 N5 . . . . -78.90(10) ?
C2 N3 C4 N5 . . . . 104.19(10) ?
N3 C4 N5 C6 . . . . 127.89(10) ?
C4 N5 C6 O7 . . . . 1.15(15) ?
C4 N5 C6 C8 . . . . -179.03(9) ?
O7 C6 C8 C9 . . . . 5.99(17) ?
N5 C6 C8 C9 . . . . -173.83(11) ?
C2 N1 C10 O11 . . . . -3.45(14) ?
C2 N1 C10 C12 . . . . 175.89(8) ?
O11 C10 C12 C13 . . . . 3.88(16) ?
N1 C10 C12 C13 . . . . -175.46(10) ?
C2 N3 C14 C15 . . . . -175.96(8) ?
C4 N3 C14 C15 . . . . 7.19(13) ?
C2 N3 C14 C19 . . . . 4.02(13) ?
C4 N3 C14 C19 . . . . -172.83(8) ?
N3 C14 C15 C16 . . . . -177.94(9) ?
C19 C14 C15 C16 . . . . 2.09(13) ?
C14 C15 C16 C17 . . . . -0.07(15) ?
C15 C16 C17 C18 . . . . -1.19(16) ?
C16 C17 C18 C19 . . . . 0.39(15) ?
C17 C18 C19 C14 . . . . 1.67(15) ?
N3 C14 C19 C18 . . . . 177.14(9) ?
C15 C14 C19 C18 . . . . -2.88(14) ?

loop_
_cod_related_entry_id
_cod_related_entry_database
_cod_related_entry_code
1 ChemSpider 26000925
